data_4060878
loop_
_publ_author_name
'Doux, Marjolaine'
'Ricard, Louis'
'Le Floch, Pascal'
'Jean, Yves'

_publ_section_title
;
 Addition of H2 on (Sulfur, Phosphorus, Sulfur)-Pincer-Based Rhodium(I),
 Iridium(I), Palladium(II), and Platinum(II) Complexes: Reactivity
 and Regioselectivity
;
_journal_coden_ASTM ORGND7
_journal_issue 5
_journal_name_full Organometallics
_journal_page_first 1101
_journal_page_last 1111
_journal_paper_doi 10.1021/om050900u
_journal_volume 25
_journal_year 2006
_chemical_formula_sum 'C62 H55 Cl4 Ir P4 S2'
_chemical_formula_weight 1322.06
_space_group_IT_number 2
_symmetry_cell_setting triclinic
_symmetry_space_group_name_Hall '-P 1'
_symmetry_space_group_name_H-M 'P -1'
_cell_angle_alpha 85.2690(10)
_cell_angle_beta 77.1100(10)
_cell_angle_gamma 73.9350(10)
_cell_formula_units_Z 2
_cell_length_a 11.3410(10)
_cell_length_b 14.4510(10)
_cell_length_c 18.6570(10)
_cell_measurement_temperature 150.0(1)
_cell_volume 2863.5(4)
_diffrn_ambient_temperature 150.0(1)
_exptl_crystal_density_diffrn 1.533
_cod_duplicate_entry 4074808
_cod_depositor_comments
;
The following automatic conversions were performed:
'_symmetry_cell_setting' value 'Triclinic' changed to 'triclinic'
according to '/home/saulius/struct/CIF-dictionaries/cif_core.dic'
dictionary named 'cif_core.dic' version 2.4.1 from 2010-06-29.

Automatic conversion script
Id: cif_fix_enum 1527 2010-12-29 10:47:43Z saulius 
;
_cod_database_code 4060878

loop_
_symmetry_equiv_pos_as_xyz
'x, y, z'
'-x, -y, -z'

loop_
_atom_site_label
_atom_site_type_symbol
_atom_site_fract_x
_atom_site_fract_y
_atom_site_fract_z
_atom_site_U_iso_or_equiv
_atom_site_adp_type
_atom_site_occupancy
_atom_site_symmetry_multiplicity
_atom_site_calc_flag
_atom_site_refinement_flags
_atom_site_disorder_assembly
_atom_site_disorder_group
Ir1 Ir 0.104695(7) 0.257137(5) 0.762651(4) 0.01602(3) Uani 1 1 d . . .
H1 H 0.248(2) 0.2333(16) 0.7643(12) 0.019 Uiso 1 1 d . . .
H2 H 0.086(2) 0.2225(15) 0.8436(12) 0.019 Uiso 1 1 d . . .
S1 S -0.12358(5) 0.30832(4) 0.76716(3) 0.02004(11) Uani 1 1 d . . .
S2 S 0.14477(5) 0.31385(4) 0.63430(3) 0.01887(11) Uani 1 1 d . . .
P1 P 0.09324(5) 0.40551(4) 0.79909(3) 0.01499(10) Uani 1 1 d . . .
P2 P -0.17256(5) 0.40654(4) 0.84648(3) 0.01629(11) Uani 1 1 d . . .
P3 P 0.23141(5) 0.41398(4) 0.64642(3) 0.01580(11) Uani 1 1 d . . .
P4 P 0.12611(5) 0.10348(4) 0.72880(3) 0.02101(12) Uani 1 1 d . . .
C1 C -0.06293(18) 0.47634(14) 0.83270(11) 0.0165(4) Uani 1 1 d . . .
C2 C -0.08394(19) 0.57654(15) 0.83251(11) 0.0165(4) Uani 1 1 d . . .
C3 C 0.00585(19) 0.62260(15) 0.79160(11) 0.0184(4) Uani 1 1 d . . .
H3 H -0.0041 0.6876 0.8030 0.022 Uiso 1 1 calc R . .
C4 C 0.10827(19) 0.58088(15) 0.73569(11) 0.0169(4) Uani 1 1 d . . .
C5 C 0.14963(18) 0.48113(14) 0.72548(11) 0.0160(4) Uani 1 1 d . . .
C6 C 0.1779(2) 0.41109(16) 0.87038(12) 0.0226(5) Uani 1 1 d . . .
H6A H 0.2672 0.3793 0.8534 0.034 Uiso 1 1 calc R . .
H6B H 0.1443 0.3784 0.9152 0.034 Uiso 1 1 calc R . .
H6C H 0.1677 0.4786 0.8807 0.034 Uiso 1 1 calc R . .
C7 C -0.1773(2) 0.34346(16) 0.93524(12) 0.0205(4) Uani 1 1 d . . .
C8 C -0.1126(2) 0.36133(16) 0.98469(12) 0.0244(5) Uani 1 1 d . . .
H8 H -0.0711 0.4112 0.9742 0.029 Uiso 1 1 calc R . .
C9 C -0.1073(2) 0.30705(19) 1.04991(14) 0.0350(6) Uani 1 1 d . . .
H9 H -0.0619 0.3195 1.0834 0.042 Uiso 1 1 calc R . .
C10 C -0.1683(3) 0.2354(2) 1.06538(15) 0.0407(7) Uani 1 1 d . . .
H10 H -0.1652 0.1982 1.1097 0.049 Uiso 1 1 calc R . .
C11 C -0.2345(3) 0.21748(19) 1.01615(15) 0.0398(7) Uani 1 1 d . . .
H11 H -0.2777 0.1686 1.0274 0.048 Uiso 1 1 calc R . .
C12 C -0.2382(2) 0.27002(17) 0.95104(14) 0.0304(6) Uani 1 1 d . . .
H12 H -0.2820 0.2563 0.9171 0.036 Uiso 1 1 calc R . .
C13 C -0.32856(19) 0.47895(15) 0.84189(12) 0.0178(4) Uani 1 1 d . . .
C14 C -0.3422(2) 0.53110(15) 0.77669(12) 0.0226(5) Uani 1 1 d . . .
H14 H -0.2709 0.5297 0.7383 0.027 Uiso 1 1 calc R . .
C15 C -0.4601(2) 0.58510(16) 0.76780(13) 0.0270(5) Uani 1 1 d . . .
H15 H -0.4692 0.6212 0.7235 0.032 Uiso 1 1 calc R . .
C16 C -0.5647(2) 0.58662(17) 0.82338(14) 0.0291(5) Uani 1 1 d . . .
H16 H -0.6454 0.6231 0.8169 0.035 Uiso 1 1 calc R . .
C17 C -0.5514(2) 0.53495(18) 0.88817(14) 0.0305(5) Uani 1 1 d . . .
H17 H -0.6230 0.5361 0.9262 0.037 Uiso 1 1 calc R . .
C18 C -0.4337(2) 0.48148(17) 0.89777(13) 0.0253(5) Uani 1 1 d . . .
H18 H -0.4248 0.4465 0.9425 0.030 Uiso 1 1 calc R . .
C19 C -0.20120(19) 0.64052(14) 0.87521(11) 0.0171(4) Uani 1 1 d . . .
C20 C -0.2613(2) 0.72779(16) 0.84564(13) 0.0239(5) Uani 1 1 d . . .
H20 H -0.2290 0.7458 0.7966 0.029 Uiso 1 1 calc R . .
C21 C -0.3674(2) 0.78894(17) 0.88638(14) 0.0292(5) Uani 1 1 d . . .
H21 H -0.4059 0.8488 0.8655 0.035 Uiso 1 1 calc R . .
C22 C -0.4174(2) 0.76291(18) 0.95742(13) 0.0274(5) Uani 1 1 d . . .
H22 H -0.4914 0.8040 0.9849 0.033 Uiso 1 1 calc R . .
C23 C -0.3589(2) 0.67703(18) 0.98792(13) 0.0287(5) Uani 1 1 d . . .
H23 H -0.3918 0.6594 1.0369 0.034 Uiso 1 1 calc R . .
C24 C -0.2524(2) 0.61636(16) 0.94742(12) 0.0236(5) Uani 1 1 d . . .
H24 H -0.2134 0.5572 0.9690 0.028 Uiso 1 1 calc R . .
C25 C 0.17145(19) 0.64826(15) 0.68635(11) 0.0175(4) Uani 1 1 d . . .
C26 C 0.3008(2) 0.62272(16) 0.66065(13) 0.0222(5) Uani 1 1 d . . .
H26 H 0.3492 0.5618 0.6745 0.027 Uiso 1 1 calc R . .
C27 C 0.3610(2) 0.68450(16) 0.61508(13) 0.0271(5) Uani 1 1 d . . .
H27 H 0.4493 0.6653 0.5975 0.033 Uiso 1 1 calc R . .
C28 C 0.2918(2) 0.77355(16) 0.59567(13) 0.0268(5) Uani 1 1 d . . .
H28 H 0.3323 0.8162 0.5649 0.032 Uiso 1 1 calc R . .
C29 C 0.1636(2) 0.80077(16) 0.62094(13) 0.0281(5) Uani 1 1 d . . .
H29 H 0.1161 0.8624 0.6077 0.034 Uiso 1 1 calc R . .
C30 C 0.1035(2) 0.73868(16) 0.66572(13) 0.0240(5) Uani 1 1 d . . .
H30 H 0.0150 0.7581 0.6825 0.029 Uiso 1 1 calc R . .
C31 C 0.23603(19) 0.48364(15) 0.56140(11) 0.0172(4) Uani 1 1 d . . .
C32 C 0.3468(2) 0.47957(16) 0.50905(12) 0.0236(5) Uani 1 1 d . . .
H32 H 0.4256 0.4457 0.5201 0.028 Uiso 1 1 calc R . .
C33 C 0.3413(2) 0.52516(18) 0.44099(13) 0.0291(5) Uani 1 1 d . . .
H33 H 0.4167 0.5230 0.4057 0.035 Uiso 1 1 calc R . .
C34 C 0.2273(2) 0.57365(17) 0.42404(13) 0.0291(5) Uani 1 1 d . . .
H34 H 0.2242 0.6035 0.3770 0.035 Uiso 1 1 calc R . .
C35 C 0.1177(2) 0.57850(18) 0.47593(14) 0.0294(5) Uani 1 1 d . . .
H35 H 0.0393 0.6126 0.4645 0.035 Uiso 1 1 calc R . .
C36 C 0.1212(2) 0.53406(16) 0.54433(13) 0.0245(5) Uani 1 1 d . . .
H36 H 0.0455 0.5379 0.5797 0.029 Uiso 1 1 calc R . .
C37 C 0.39124(19) 0.35343(15) 0.65574(12) 0.0188(4) Uani 1 1 d . . .
C38 C 0.4397(2) 0.37516(16) 0.71254(12) 0.0212(4) Uani 1 1 d . . .
H38 H 0.3919 0.4266 0.7442 0.025 Uiso 1 1 calc R . .
C39 C 0.5565(2) 0.32299(17) 0.72358(14) 0.0271(5) Uani 1 1 d . . .
H39 H 0.5882 0.3384 0.7628 0.033 Uiso 1 1 calc R . .
C40 C 0.6272(2) 0.24841(18) 0.67764(15) 0.0308(6) Uani 1 1 d . . .
H40 H 0.7071 0.2120 0.6855 0.037 Uiso 1 1 calc R . .
C41 C 0.5812(2) 0.22682(18) 0.61994(15) 0.0339(6) Uani 1 1 d . . .
H41 H 0.6307 0.1766 0.5875 0.041 Uiso 1 1 calc R . .
C42 C 0.4626(2) 0.27860(17) 0.60941(13) 0.0267(5) Uani 1 1 d . . .
H42 H 0.4305 0.2627 0.5705 0.032 Uiso 1 1 calc R . .
C43 C 0.1115(2) 0.09375(16) 0.63380(13) 0.0236(5) Uani 1 1 d . . .
C44 C 0.2063(2) 0.03854(17) 0.58199(13) 0.0288(5) Uani 1 1 d . . .
H44 H 0.2812 0.0010 0.5958 0.035 Uiso 1 1 calc R . .
C45 C 0.1928(3) 0.03752(19) 0.50978(15) 0.0365(6) Uani 1 1 d . . .
H45 H 0.2585 -0.0007 0.4747 0.044 Uiso 1 1 calc R . .
C46 C 0.0849(3) 0.0915(2) 0.48870(16) 0.0386(6) Uani 1 1 d . . .
H46 H 0.0758 0.0901 0.4394 0.046 Uiso 1 1 calc R . .
C47 C -0.0102(3) 0.1478(2) 0.53980(16) 0.0380(6) Uani 1 1 d . . .
H47 H -0.0851 0.1849 0.5257 0.046 Uiso 1 1 calc R . .
C48 C 0.0037(2) 0.14990(18) 0.61103(15) 0.0313(5) Uani 1 1 d . . .
H48 H -0.0611 0.1902 0.6453 0.038 Uiso 1 1 calc R . .
C49 C 0.2776(2) 0.01722(16) 0.73146(13) 0.0273(5) Uani 1 1 d . . .
C50 C 0.2887(3) -0.07786(19) 0.75474(15) 0.0430(7) Uani 1 1 d . . .
H50 H 0.2159 -0.1005 0.7711 0.052 Uiso 1 1 calc R . .
C51 C 0.4067(4) -0.1396(2) 0.75397(18) 0.0583(9) Uani 1 1 d . . .
H51 H 0.4140 -0.2043 0.7709 0.070 Uiso 1 1 calc R . .
C52 C 0.5118(3) -0.1095(3) 0.72954(17) 0.0600(10) Uani 1 1 d . . .
H52 H 0.5918 -0.1533 0.7288 0.072 Uiso 1 1 calc R . .
C53 C 0.5029(3) -0.0152(2) 0.70564(18) 0.0517(8) Uani 1 1 d . . .
H53 H 0.5766 0.0061 0.6883 0.062 Uiso 1 1 calc R . .
C54 C 0.3865(2) 0.0475(2) 0.70720(16) 0.0382(6) Uani 1 1 d . . .
H54 H 0.3802 0.1126 0.6915 0.046 Uiso 1 1 calc R . .
C55 C 0.0132(2) 0.04222(17) 0.78301(14) 0.0305(6) Uani 1 1 d . . .
C56 C -0.0065(3) 0.0440(2) 0.85957(16) 0.0440(7) Uani 1 1 d . . .
H56 H 0.0356 0.0787 0.8816 0.053 Uiso 1 1 calc R . .
C57 C -0.0871(3) -0.0046(2) 0.90381(17) 0.0529(8) Uani 1 1 d . . .
H57 H -0.0990 -0.0037 0.9558 0.064 Uiso 1 1 calc R . .
C58 C -0.1493(3) -0.0537(2) 0.87260(19) 0.0602(10) Uani 1 1 d . . .
H58 H -0.2039 -0.0872 0.9030 0.072 Uiso 1 1 calc R . .
C59 C -0.1328(3) -0.0549(3) 0.7970(2) 0.0680(11) Uani 1 1 d . . .
H59 H -0.1766 -0.0887 0.7755 0.082 Uiso 1 1 calc R . .
C60 C -0.0520(3) -0.0064(2) 0.75226(17) 0.0512(8) Uani 1 1 d . . .
H60 H -0.0416 -0.0068 0.7003 0.061 Uiso 1 1 calc R . .
C61 C -0.2252(3) 0.7089(2) 0.55556(15) 0.0441(7) Uani 1 1 d . . .
H61A H -0.1620 0.7364 0.5220 0.053 Uiso 1 1 calc R . .
H61B H -0.2234 0.6474 0.5349 0.053 Uiso 1 1 calc R . .
Cl1 Cl -0.37480(7) 0.78916(7) 0.56058(4) 0.0546(2) Uani 1 1 d . . .
Cl2 Cl -0.18573(8) 0.68594(6) 0.64294(4) 0.05290(19) Uani 1 1 d . . .
C62 C 0.3702(4) 0.1233(2) 0.8902(2) 0.0640(10) Uani 1 1 d . . .
H62A H 0.3303 0.1762 0.9253 0.077 Uiso 0.649(3) 1 calc PR A 1
H62B H 0.3339 0.1400 0.8457 0.077 Uiso 0.649(3) 1 calc PR A 1
H62C H 0.3306 0.1136 0.8502 0.077 Uiso 0.351(3) 1 calc PR A 2
H62D H 0.3123 0.1789 0.9185 0.077 Uiso 0.351(3) 1 calc PR A 2
Cl3 Cl 0.5445(2) 0.10895(18) 0.86441(10) 0.0691(5) Uani 0.649(3) 1 d P A 1
Cl4 Cl 0.3414(3) 0.0198(2) 0.92867(16) 0.0730(6) Uani 0.649(3) 1 d P A 1
Cl3A Cl 0.4883(4) 0.1518(3) 0.8548(2) 0.0691(5) Uani 0.351(3) 1 d P A 2
Cl4A Cl 0.3780(6) 0.0200(5) 0.9496(3) 0.0730(6) Uani 0.351(3) 1 d P A 2

loop_
_atom_site_aniso_label
_atom_site_aniso_U_11
_atom_site_aniso_U_22
_atom_site_aniso_U_33
_atom_site_aniso_U_23
_atom_site_aniso_U_13
_atom_site_aniso_U_12
Ir1 0.01578(5) 0.01434(5) 0.01740(5) 0.00119(3) -0.00336(3) -0.00366(3)
S1 0.0170(2) 0.0211(3) 0.0227(3) -0.0041(2) -0.0034(2) -0.0057(2)
S2 0.0206(3) 0.0201(3) 0.0178(3) -0.0002(2) -0.0042(2) -0.0084(2)
P1 0.0142(2) 0.0154(2) 0.0155(3) 0.0010(2) -0.0039(2) -0.0040(2)
P2 0.0148(2) 0.0173(3) 0.0164(3) 0.0012(2) -0.0026(2) -0.0046(2)
P3 0.0145(2) 0.0172(3) 0.0158(3) 0.0012(2) -0.0032(2) -0.0048(2)
P4 0.0223(3) 0.0153(3) 0.0241(3) -0.0006(2) -0.0014(2) -0.0054(2)
C1 0.0155(10) 0.0177(10) 0.0159(10) -0.0003(8) -0.0016(8) -0.0053(8)
C2 0.0177(10) 0.0186(10) 0.0131(10) -0.0002(8) -0.0050(8) -0.0034(8)
C3 0.0210(10) 0.0157(10) 0.0196(11) -0.0016(8) -0.0050(8) -0.0058(8)
C4 0.0177(10) 0.0191(10) 0.0164(10) 0.0010(8) -0.0064(8) -0.0071(8)
C5 0.0150(9) 0.0173(10) 0.0167(10) 0.0022(8) -0.0046(8) -0.0056(8)
C6 0.0227(11) 0.0265(12) 0.0211(11) 0.0016(9) -0.0087(9) -0.0077(9)
C7 0.0183(10) 0.0208(11) 0.0191(11) 0.0048(8) -0.0013(8) -0.0035(8)
C8 0.0256(12) 0.0252(12) 0.0194(11) 0.0007(9) -0.0036(9) -0.0033(9)
C9 0.0395(15) 0.0387(15) 0.0226(13) 0.0025(11) -0.0099(11) -0.0014(12)
C10 0.0409(16) 0.0411(16) 0.0297(14) 0.0169(12) -0.0015(12) -0.0040(13)
C11 0.0384(15) 0.0352(15) 0.0424(16) 0.0180(13) -0.0029(12) -0.0140(12)
C12 0.0298(13) 0.0282(13) 0.0349(14) 0.0070(11) -0.0069(11) -0.0126(10)
C13 0.0167(10) 0.0184(10) 0.0198(11) -0.0031(8) -0.0044(8) -0.0057(8)
C14 0.0212(11) 0.0229(11) 0.0231(12) 0.0021(9) -0.0036(9) -0.0064(9)
C15 0.0279(12) 0.0242(12) 0.0293(13) 0.0031(10) -0.0116(10) -0.0043(10)
C16 0.0202(11) 0.0278(13) 0.0370(14) -0.0057(10) -0.0102(10) 0.0020(9)
C17 0.0185(11) 0.0379(14) 0.0310(13) -0.0035(11) -0.0011(10) -0.0033(10)
C18 0.0204(11) 0.0322(13) 0.0209(11) 0.0013(10) -0.0021(9) -0.0052(9)
C19 0.0177(10) 0.0165(10) 0.0188(10) -0.0030(8) -0.0042(8) -0.0060(8)
C20 0.0239(11) 0.0232(11) 0.0225(12) 0.0010(9) -0.0041(9) -0.0035(9)
C21 0.0276(12) 0.0259(12) 0.0295(13) -0.0024(10) -0.0080(10) 0.0026(10)
C22 0.0194(11) 0.0324(13) 0.0268(13) -0.0114(10) -0.0032(9) 0.0007(9)
C23 0.0295(13) 0.0326(13) 0.0211(12) -0.0054(10) 0.0004(10) -0.0065(10)
C24 0.0262(12) 0.0208(11) 0.0208(11) -0.0013(9) -0.0020(9) -0.0036(9)
C25 0.0202(10) 0.0180(10) 0.0166(10) -0.0006(8) -0.0048(8) -0.0080(8)
C26 0.0221(11) 0.0172(10) 0.0280(12) 0.0013(9) -0.0058(9) -0.0065(9)
C27 0.0212(11) 0.0252(12) 0.0336(13) -0.0005(10) 0.0007(10) -0.0089(9)
C28 0.0314(13) 0.0228(12) 0.0280(13) 0.0047(10) -0.0038(10) -0.0134(10)
C29 0.0304(13) 0.0190(11) 0.0343(14) 0.0081(10) -0.0086(10) -0.0066(10)
C30 0.0215(11) 0.0206(11) 0.0289(12) 0.0025(9) -0.0053(9) -0.0049(9)
C31 0.0182(10) 0.0190(10) 0.0160(10) 0.0018(8) -0.0036(8) -0.0080(8)
C32 0.0197(11) 0.0283(12) 0.0230(12) 0.0042(9) -0.0042(9) -0.0083(9)
C33 0.0261(12) 0.0381(14) 0.0231(12) 0.0059(10) -0.0009(10) -0.0138(11)
C34 0.0365(14) 0.0316(13) 0.0230(12) 0.0085(10) -0.0106(10) -0.0144(11)
C35 0.0268(12) 0.0320(13) 0.0303(13) 0.0090(11) -0.0126(10) -0.0069(10)
C36 0.0189(11) 0.0261(12) 0.0261(12) 0.0031(10) -0.0042(9) -0.0036(9)
C37 0.0157(10) 0.0189(10) 0.0214(11) 0.0021(8) -0.0035(8) -0.0050(8)
C38 0.0206(11) 0.0204(11) 0.0233(11) 0.0023(9) -0.0051(9) -0.0069(9)
C39 0.0223(11) 0.0320(13) 0.0307(13) 0.0063(10) -0.0108(10) -0.0111(10)
C40 0.0183(11) 0.0311(13) 0.0407(15) 0.0055(11) -0.0094(10) -0.0019(10)
C41 0.0227(12) 0.0324(14) 0.0397(15) -0.0061(11) -0.0017(11) 0.0017(10)
C42 0.0235(12) 0.0295(13) 0.0254(12) -0.0038(10) -0.0062(9) -0.0024(10)
C43 0.0273(12) 0.0192(11) 0.0262(12) -0.0024(9) -0.0031(9) -0.0107(9)
C44 0.0328(13) 0.0234(12) 0.0274(13) -0.0015(10) -0.0030(10) -0.0051(10)
C45 0.0439(16) 0.0326(14) 0.0297(14) -0.0080(11) -0.0029(12) -0.0064(12)
C46 0.0492(17) 0.0396(16) 0.0325(15) -0.0050(12) -0.0139(13) -0.0153(13)
C47 0.0391(15) 0.0386(15) 0.0419(16) -0.0066(12) -0.0195(13) -0.0091(12)
C48 0.0247(12) 0.0328(14) 0.0366(15) -0.0091(11) -0.0071(11) -0.0049(10)
C49 0.0340(13) 0.0188(11) 0.0233(12) -0.0035(9) -0.0068(10) 0.0039(9)
C50 0.0597(19) 0.0249(14) 0.0344(16) 0.0019(12) -0.0094(14) 0.0037(13)
C51 0.081(3) 0.0301(16) 0.0459(19) 0.0034(14) -0.0200(18) 0.0178(16)
C52 0.058(2) 0.064(2) 0.0366(18) -0.0176(15) -0.0227(16) 0.0336(17)
C53 0.0333(16) 0.061(2) 0.0492(19) -0.0206(16) -0.0111(14) 0.0141(14)
C54 0.0276(13) 0.0360(15) 0.0435(17) -0.0080(12) -0.0043(12) 0.0033(11)
C55 0.0338(13) 0.0196(11) 0.0353(14) -0.0031(10) 0.0047(11) -0.0113(10)
C56 0.0592(19) 0.0400(16) 0.0366(16) 0.0030(13) -0.0002(14) -0.0282(15)
C57 0.072(2) 0.0493(19) 0.0362(17) 0.0016(14) 0.0083(15) -0.0311(17)
C58 0.069(2) 0.054(2) 0.058(2) -0.0069(17) 0.0194(18) -0.0410(18)
C59 0.084(3) 0.067(2) 0.065(2) -0.0174(19) 0.015(2) -0.059(2)
C60 0.064(2) 0.0525(19) 0.0431(18) -0.0121(14) 0.0101(15) -0.0396(17)
C61 0.0458(17) 0.0569(19) 0.0318(15) -0.0136(13) 0.0016(13) -0.0213(15)
Cl1 0.0428(4) 0.0832(6) 0.0432(4) -0.0141(4) -0.0063(3) -0.0241(4)
Cl2 0.0547(5) 0.0682(5) 0.0343(4) -0.0095(4) -0.0054(3) -0.0146(4)
C62 0.094(3) 0.049(2) 0.061(2) 0.0075(17) -0.046(2) -0.0171(19)
Cl3 0.0726(14) 0.0943(16) 0.0454(7) -0.0067(9) -0.0011(9) -0.0376(11)
Cl4 0.0792(18) 0.0609(7) 0.0735(18) 0.0136(11) -0.0014(9) -0.0258(11)
Cl3A 0.0726(14) 0.0943(16) 0.0454(7) -0.0067(9) -0.0011(9) -0.0376(11)
Cl4A 0.0792(18) 0.0609(7) 0.0735(18) 0.0136(11) -0.0014(9) -0.0258(11)

loop_
_geom_bond_atom_site_label_1
_geom_bond_atom_site_label_2
_geom_bond_distance
_geom_bond_site_symmetry_2
_geom_bond_publ_flag
Ir1 P1 2.2635(6) . ?
Ir1 P4 2.2920(6) . ?
Ir1 S2 2.4514(5) . ?
Ir1 S1 2.4717(6) . ?
Ir1 H1 1.57(2) . ?
Ir1 H2 1.54(2) . ?
S1 P2 2.0140(8) . ?
S2 P3 2.0127(7) . ?
P1 C1 1.785(2) . ?
P1 C5 1.7991(19) . ?
P1 C6 1.824(2) . ?
P2 C1 1.7715(19) . ?
P2 C13 1.806(2) . ?
P2 C7 1.820(2) . ?
P3 C5 1.762(2) . ?
P3 C31 1.806(2) . ?
P3 C37 1.822(2) . ?
P4 C55 1.830(2) . ?
P4 C49 1.831(2) . ?
P4 C43 1.837(2) . ?
C1 C2 1.401(3) . ?
C2 C3 1.417(3) . ?
C2 C19 1.492(3) . ?
C3 C4 1.406(3) . ?
C3 H3 0.9500 . ?
C4 C5 1.402(3) . ?
C4 C25 1.501(3) . ?
C6 H6A 0.9800 . ?
C6 H6B 0.9800 . ?
C6 H6C 0.9800 . ?
C7 C8 1.379(3) . ?
C7 C12 1.398(3) . ?
C8 C9 1.396(3) . ?
C8 H8 0.9500 . ?
C9 C10 1.376(4) . ?
C9 H9 0.9500 . ?
C10 C11 1.389(4) . ?
C10 H10 0.9500 . ?
C11 C12 1.381(3) . ?
C11 H11 0.9500 . ?
C12 H12 0.9500 . ?
C13 C18 1.392(3) . ?
C13 C14 1.393(3) . ?
C14 C15 1.386(3) . ?
C14 H14 0.9500 . ?
C15 C16 1.387(3) . ?
C15 H15 0.9500 . ?
C16 C17 1.383(3) . ?
C16 H16 0.9500 . ?
C17 C18 1.387(3) . ?
C17 H17 0.9500 . ?
C18 H18 0.9500 . ?
C19 C20 1.392(3) . ?
C19 C24 1.400(3) . ?
C20 C21 1.386(3) . ?
C20 H20 0.9500 . ?
C21 C22 1.386(3) . ?
C21 H21 0.9500 . ?
C22 C23 1.378(3) . ?
C22 H22 0.9500 . ?
C23 C24 1.383(3) . ?
C23 H23 0.9500 . ?
C24 H24 0.9500 . ?
C25 C26 1.391(3) . ?
C25 C30 1.393(3) . ?
C26 C27 1.392(3) . ?
C26 H26 0.9500 . ?
C27 C28 1.376(3) . ?
C27 H27 0.9500 . ?
C28 C29 1.377(3) . ?
C28 H28 0.9500 . ?
C29 C30 1.389(3) . ?
C29 H29 0.9500 . ?
C30 H30 0.9500 . ?
C31 C36 1.396(3) . ?
C31 C32 1.399(3) . ?
C32 C33 1.387(3) . ?
C32 H32 0.9500 . ?
C33 C34 1.381(3) . ?
C33 H33 0.9500 . ?
C34 C35 1.384(3) . ?
C34 H34 0.9500 . ?
C35 C36 1.384(3) . ?
C35 H35 0.9500 . ?
C36 H36 0.9500 . ?
C37 C42 1.389(3) . ?
C37 C38 1.391(3) . ?
C38 C39 1.381(3) . ?
C38 H38 0.9500 . ?
C39 C40 1.381(4) . ?
C39 H39 0.9500 . ?
C40 C41 1.387(4) . ?
C40 H40 0.9500 . ?
C41 C42 1.395(3) . ?
C41 H41 0.9500 . ?
C42 H42 0.9500 . ?
C43 C44 1.384(3) . ?
C43 C48 1.400(3) . ?
C44 C45 1.391(3) . ?
C44 H44 0.9500 . ?
C45 C46 1.377(4) . ?
C45 H45 0.9500 . ?
C46 C47 1.384(4) . ?
C46 H46 0.9500 . ?
C47 C48 1.376(4) . ?
C47 H47 0.9500 . ?
C48 H48 0.9500 . ?
C49 C50 1.387(3) . ?
C49 C54 1.392(3) . ?
C50 C51 1.386(4) . ?
C50 H50 0.9500 . ?
C51 C52 1.352(5) . ?
C51 H51 0.9500 . ?
C52 C53 1.382(5) . ?
C52 H52 0.9500 . ?
C53 C54 1.375(4) . ?
C53 H53 0.9500 . ?
C54 H54 0.9500 . ?
C55 C60 1.383(4) . ?
C55 C56 1.397(4) . ?
C56 C57 1.391(3) . ?
C56 H56 0.9500 . ?
C57 C58 1.367(4) . ?
C57 H57 0.9500 . ?
C58 C59 1.381(5) . ?
C58 H58 0.9500 . ?
C59 C60 1.395(4) . ?
C59 H59 0.9500 . ?
C60 H60 0.9500 . ?
C61 Cl1 1.758(3) . ?
C61 Cl2 1.767(3) . ?
C61 H61A 0.9900 . ?
C61 H61B 0.9900 . ?
C62 Cl3A 1.506(5) . ?
C62 Cl4 1.688(4) . ?
C62 Cl4A 1.779(6) . ?
C62 Cl3 1.883(4) . ?
C62 H62A 0.9900 . ?
C62 H62B 0.9900 . ?
C62 H62C 0.9900 . ?
C62 H62D 0.9900 . ?
